data_7004469
loop_
_publ_author_name
'Hueso-Ure\~na, Francisco'
'Jim\'enez-Pulido, Sonia B.'
'Fern\'andez-Liencres, Maria P.'
'Fern\'andez-G\'omez, Manuel'
'Moreno-Carretero, Miguel N.'

_publ_section_title
;
 A new five-coordinated CuIP2NO2 system: XRD structure of
 6-acetyl-1,3,7-trimethyl-pteridine-2,4(1H,3H)-dione and its Cu(i)
 (N5,O61,O4)-tridentate complex with triphenylphosphine. An AIM study
 of the nature of metal--ligand bonds
;
_journal_issue 45
_journal_name_full 'Dalton Transactions'
_journal_page_first 6461
_journal_page_last 6466
_journal_paper_doi 10.1039/b807634k
_journal_year 2008
_chemical_compound_source 'synthesis as described'
_chemical_formula_moiety 'C11 H12 N4 O3'
_chemical_formula_sum 'C11 H12 N4 O3'
_chemical_formula_weight 248.24
_chemical_name_systematic
;
?
;
_space_group_IT_number 14
_symmetry_cell_setting monoclinic
_symmetry_Int_Tables_number 14
_symmetry_space_group_name_Hall '-P 2ybc'
_symmetry_space_group_name_H-M 'P 1 21/c 1'
_atom_sites_solution_hydrogens geom
_atom_sites_solution_primary direct
_atom_sites_solution_secondary difmap
_audit_conform_dict_location ftp://ftp.iucr.org/pub/cif_core.dic
_audit_conform_dict_name cif_core.dic
_audit_conform_dict_version 2.3
_audit_creation_date 2008-01-22T16:44:15-00:00
_audit_creation_method 'WinGX routine CIF_UPDATE'
_cell_angle_alpha 90
_cell_angle_beta 97.716(8)
_cell_angle_gamma 90
_cell_formula_units_Z 4
_cell_length_a 16.0303(19)
_cell_length_b 4.4861(6)
_cell_length_c 15.7288(9)
_cell_measurement_reflns_used 42
_cell_measurement_temperature 293(2)
_cell_measurement_theta_max 21
_cell_measurement_theta_min 5
_cell_measurement_wavelength 0.71073
_cell_volume 1120.9(2)
_computing_cell_refinement 'Dirax/lsq (Duisenberg & Schreurs, 1989-2000)'
_computing_data_collection 'Collect (Bruker AXS BV, 1997-2004)'
_computing_data_reduction 'EvalCCD (Duisenberg & Schreurs 1990-2000)'
_computing_molecular_graphics 'Ortep-3 for Windows (Farrugia, 1997)'
_computing_publication_material 'WinGX publication routines (Farrugia, 1999)'
_computing_structure_refinement 'SHELXL-97 (Sheldrick, 1997)'
_computing_structure_solution 'SIR92 (Giacovazzo et al, 1993)'
_diffrn_ambient_temperature 293(2)
_diffrn_detector 'CCD plate'
_diffrn_detector_area_resol_mean 9
_diffrn_measured_fraction_theta_full 0.998
_diffrn_measured_fraction_theta_max 0.998
_diffrn_measurement_device '95mm CCD camera on \k-goniostat'
_diffrn_measurement_device_type KappaCCD
_diffrn_measurement_method 'CCD rotation images, thick slices'
_diffrn_orient_matrix_type X=UH
_diffrn_orient_matrix_UB_11 0.01
_diffrn_orient_matrix_UB_12 0
_diffrn_orient_matrix_UB_13 0
_diffrn_orient_matrix_UB_21 0
_diffrn_orient_matrix_UB_22 0.01
_diffrn_orient_matrix_UB_23 0
_diffrn_orient_matrix_UB_31 0
_diffrn_orient_matrix_UB_32 0
_diffrn_orient_matrix_UB_33 0.01
_diffrn_radiation_monochromator graphite
_diffrn_radiation_probe x-ray
_diffrn_radiation_type MoK\a
_diffrn_radiation_wavelength 0.71073
_diffrn_reflns_av_R_equivalents 0.0473
_diffrn_reflns_av_unetI/netI 0.0281
_diffrn_reflns_limit_h_max 20
_diffrn_reflns_limit_h_min -20
_diffrn_reflns_limit_k_max 5
_diffrn_reflns_limit_k_min -5
_diffrn_reflns_limit_l_max 20
_diffrn_reflns_limit_l_min -20
_diffrn_reflns_number 25969
_diffrn_reflns_theta_full 27.51
_diffrn_reflns_theta_max 27.51
_diffrn_reflns_theta_min 3.06
_diffrn_source 'Enraf Nonius FR590'
_exptl_absorpt_coefficient_mu 0.111
_exptl_absorpt_correction_T_max 0.9858
_exptl_absorpt_correction_T_min 0.9708
_exptl_absorpt_correction_type multi-scan
_exptl_absorpt_process_details '(SADABS 2.10, 2003)'
_exptl_crystal_colour yellow
_exptl_crystal_density_diffrn 1.471
_exptl_crystal_density_method 'not measured'
_exptl_crystal_description prism
_exptl_crystal_F_000 520
_exptl_crystal_size_max 0.27
_exptl_crystal_size_mid 0.2
_exptl_crystal_size_min 0.13
_refine_diff_density_max 0.44
_refine_diff_density_min -0.249
_refine_diff_density_rms 0.059
_refine_ls_extinction_method none
_refine_ls_goodness_of_fit_ref 1.039
_refine_ls_hydrogen_treatment constr
_refine_ls_matrix_type full
_refine_ls_number_parameters 165
_refine_ls_number_reflns 2575
_refine_ls_number_restraints 0
_refine_ls_restrained_S_all 1.039
_refine_ls_R_factor_all 0.0869
_refine_ls_R_factor_gt 0.0548
_refine_ls_shift/su_max 0
_refine_ls_shift/su_mean 0
_refine_ls_structure_factor_coef Fsqd
_refine_ls_weighting_details 'calc w=1/[\s^2^(Fo^2^)+(0.0617P)^2^+1.1017P] where P=(Fo^2^+2Fc^2^)/3'
_refine_ls_weighting_scheme calc
_refine_ls_wR_factor_gt 0.13
_refine_ls_wR_factor_ref 0.1483
_reflns_number_gt 1802
_reflns_number_total 2575
_reflns_threshold_expression >2sigma(I)
_cod_data_source_file b807634k.txt
_cod_data_source_block new
_cod_original_sg_symbol_H-M 'P 21/c'
_cod_database_code 7004469

loop_
_symmetry_equiv_pos_as_xyz
'x, y, z'
'-x, y+1/2, -z+1/2'
'-x, -y, -z'
'x, -y-1/2, z-1/2'

loop_
_atom_site_label
_atom_site_type_symbol
_atom_site_fract_x
_atom_site_fract_y
_atom_site_fract_z
_atom_site_U_iso_or_equiv
_atom_site_adp_type
_atom_site_occupancy
_atom_site_symmetry_multiplicity
_atom_site_calc_flag
_atom_site_refinement_flags
_atom_site_disorder_assembly
_atom_site_disorder_group
N1 N 0.32886(11) 0.1072(4) 0.25915(11) 0.0240(4) Uani 1 1 d . . .
N5 N 0.22701(11) -0.3542(4) 0.08625(11) 0.0240(4) Uani 1 1 d . . .
O2 O 0.43303(10) 0.4528(4) 0.25707(10) 0.0330(4) Uani 1 1 d . . .
N3 N 0.39686(11) 0.1774(4) 0.13528(11) 0.0258(4) Uani 1 1 d . . .
N8 N 0.21445(11) -0.2058(4) 0.25683(11) 0.0237(4) Uani 1 1 d . . .
C4A C 0.27988(13) -0.1621(5) 0.12927(13) 0.0224(4) Uani 1 1 d . . .
C7 C 0.15982(13) -0.4006(5) 0.21347(13) 0.0238(5) Uani 1 1 d . . .
C4 C 0.34621(13) -0.0248(5) 0.08570(13) 0.0243(5) Uani 1 1 d . . .
C6 C 0.16758(13) -0.4765(5) 0.12757(13) 0.0233(4) Uani 1 1 d . . .
O4 O 0.35622(10) -0.0795(4) 0.01184(9) 0.0316(4) Uani 1 1 d . . .
C2 C 0.38983(14) 0.2583(5) 0.21943(14) 0.0256(5) Uani 1 1 d . . .
C8A C 0.27414(13) -0.0897(5) 0.21517(13) 0.0226(4) Uani 1 1 d . . .
O61 O 0.06433(10) -0.8565(4) 0.11120(10) 0.0347(4) Uani 1 1 d . . .
C71 C 0.09410(14) -0.5191(5) 0.26266(14) 0.0295(5) Uani 1 1 d . . .
H71A H 0.1055 -0.7249 0.2763 0.044 Uiso 1 1 calc R . .
H71B H 0.0399 -0.5017 0.2287 0.044 Uiso 1 1 calc R . .
H71C H 0.0945 -0.4072 0.3147 0.044 Uiso 1 1 calc R . .
C61 C 0.11007(14) -0.6927(5) 0.07640(14) 0.0282(5) Uani 1 1 d . . .
C3 C 0.46318(15) 0.3231(6) 0.09476(15) 0.0325(5) Uani 1 1 d . . .
H3A H 0.4939 0.4577 0.1349 0.049 Uiso 1 1 calc R . .
H3B H 0.4383 0.4321 0.0452 0.049 Uiso 1 1 calc R . .
H3C H 0.5008 0.175 0.0776 0.049 Uiso 1 1 calc R . .
C1 C 0.32388(15) 0.1732(5) 0.35055(13) 0.0287(5) Uani 1 1 d . . .
H1A H 0.3666 0.3153 0.3713 0.043 Uiso 1 1 calc R . .
H1B H 0.3324 -0.007 0.3835 0.043 Uiso 1 1 calc R . .
H1C H 0.2695 0.2542 0.3562 0.043 Uiso 1 1 calc R . .
C62 C 0.11232(17) -0.7033(6) -0.01922(15) 0.0416(7) Uani 1 1 d . . .
H62A H 0.1654 -0.7829 -0.0303 0.062 Uiso 1 1 calc R . .
H62B H 0.1054 -0.5056 -0.0425 0.062 Uiso 1 1 calc R . .
H62C H 0.0676 -0.8283 -0.0457 0.062 Uiso 1 1 calc R . .

loop_
_atom_site_aniso_label
_atom_site_aniso_U_11
_atom_site_aniso_U_22
_atom_site_aniso_U_33
_atom_site_aniso_U_23
_atom_site_aniso_U_13
_atom_site_aniso_U_12
N1 0.0261(9) 0.0245(9) 0.0202(9) -0.0048(7) -0.0008(7) 0.0016(8)
N5 0.0240(9) 0.0229(9) 0.0249(9) 0.0012(7) 0.0029(7) 0.0010(7)
O2 0.0299(9) 0.0325(9) 0.0349(9) -0.0074(7) -0.0015(7) -0.0062(7)
N3 0.0238(9) 0.0283(10) 0.0244(9) 0.0026(8) 0.0004(7) -0.0018(8)
N8 0.0257(9) 0.0238(9) 0.0220(9) 0.0013(7) 0.0052(7) 0.0059(8)
C4A 0.0271(11) 0.0222(10) 0.0173(9) -0.0010(8) 0.0011(8) 0.0064(9)
C7 0.0241(10) 0.0236(11) 0.0243(11) 0.0033(8) 0.0052(8) 0.0059(9)
C4 0.0258(11) 0.0236(11) 0.0225(10) 0.0018(9) -0.0001(8) 0.0016(9)
C6 0.0232(10) 0.0219(10) 0.0245(10) -0.0004(8) 0.0022(8) 0.0008(9)
O4 0.0372(9) 0.0366(9) 0.0221(8) 0.0002(7) 0.0079(6) -0.0044(7)
C2 0.0243(11) 0.0237(11) 0.0271(11) -0.0018(9) -0.0024(8) 0.0055(9)
C8A 0.0242(10) 0.0213(10) 0.0218(10) 0.0002(8) 0.0011(8) 0.0044(9)
O61 0.0332(9) 0.0381(10) 0.0327(9) -0.0016(7) 0.0045(7) -0.0133(8)
C71 0.0318(12) 0.0309(12) 0.0280(11) -0.0013(10) 0.0116(9) -0.0004(10)
C61 0.0258(11) 0.0281(12) 0.0300(11) 0.0004(9) 0.0011(9) -0.0001(10)
C3 0.0290(12) 0.0365(13) 0.0314(12) 0.0065(10) 0.0014(9) -0.0082(10)
C1 0.0326(12) 0.0321(12) 0.0202(10) -0.0063(9) -0.0010(9) 0.0028(10)
C62 0.0483(16) 0.0496(16) 0.0260(12) -0.0062(11) 0.0015(11) -0.0204(13)

loop_
_atom_type_symbol
_atom_type_description
_atom_type_scat_dispersion_real
_atom_type_scat_dispersion_imag
_atom_type_scat_source
C C 0.003 0.002 'International Tables Vol C Tables 4.2.6.8 and 6.1.1.4'
H H 0 0 'International Tables Vol C Tables 4.2.6.8 and 6.1.1.4'
N N 0.006 0.003 'International Tables Vol C Tables 4.2.6.8 and 6.1.1.4'
O O 0.011 0.006 'International Tables Vol C Tables 4.2.6.8 and 6.1.1.4'

loop_
_exptl_crystal_face_index_h
_exptl_crystal_face_index_k
_exptl_crystal_face_index_l
_exptl_crystal_face_perp_dist
0 0 -1 0.088
2 1 19 0.015
0 1 5 0.09
0 -1 -5 0.101
5 0 -4 0.062
-11 0 10 0.056
2 1 -4 0.111
-7 -3 2 0.129
-2 3 -11 0.071
-19 0 1 0.07
2 -1 4 0.093
-1 0 -20 0.07

loop_
_geom_angle_atom_site_label_1
_geom_angle_atom_site_label_2
_geom_angle_atom_site_label_3
_geom_angle
_geom_angle_site_symmetry_1
_geom_angle_site_symmetry_3
_geom_angle_publ_flag
C8A N1 C2 121.69(17) . . ?
C8A N1 C1 120.44(18) . . ?
C2 N1 C1 117.85(17) . . ?
C4A N5 C6 117.70(18) . . ?
C4 N3 C2 126.16(18) . . ?
C4 N3 C3 116.86(18) . . ?
C2 N3 C3 116.97(19) . . ?
C8A N8 C7 117.50(18) . . ?
N5 C4A C8A 121.3(2) . . ?
N5 C4A C4 118.99(18) . . ?
C8A C4A C4 119.67(19) . . ?
N8 C7 C6 120.14(19) . . ?
N8 C7 C71 115.09(18) . . ?
C6 C7 C71 124.8(2) . . ?
O4 C4 N3 121.7(2) . . ?
O4 C4 C4A 123.66(19) . . ?
N3 C4 C4A 114.60(18) . . ?
N5 C6 C7 121.58(19) . . ?
N5 C6 C61 115.53(18) . . ?
C7 C6 C61 122.88(19) . . ?
O2 C2 N3 122.4(2) . . ?
O2 C2 N1 121.0(2) . . ?
N3 C2 N1 116.59(18) . . ?
N8 C8A N1 117.22(18) . . ?
N8 C8A C4A 121.70(19) . . ?
N1 C8A C4A 121.07(19) . . ?
C7 C71 H71A 109.5 . . ?
C7 C71 H71B 109.5 . . ?
H71A C71 H71B 109.5 . . ?
C7 C71 H71C 109.5 . . ?
H71A C71 H71C 109.5 . . ?
H71B C71 H71C 109.5 . . ?
O61 C61 C6 120.9(2) . . ?
O61 C61 C62 121.6(2) . . ?
C6 C61 C62 117.44(19) . . ?
N3 C3 H3A 109.5 . . ?
N3 C3 H3B 109.5 . . ?
H3A C3 H3B 109.5 . . ?
N3 C3 H3C 109.5 . . ?
H3A C3 H3C 109.5 . . ?
H3B C3 H3C 109.5 . . ?
N1 C1 H1A 109.5 . . ?
N1 C1 H1B 109.5 . . ?
H1A C1 H1B 109.5 . . ?
N1 C1 H1C 109.5 . . ?
H1A C1 H1C 109.5 . . ?
H1B C1 H1C 109.5 . . ?
C61 C62 H62A 109.5 . . ?
C61 C62 H62B 109.5 . . ?
H62A C62 H62B 109.5 . . ?
C61 C62 H62C 109.5 . . ?
H62A C62 H62C 109.5 . . ?
H62B C62 H62C 109.5 . . ?

loop_
_geom_bond_atom_site_label_1
_geom_bond_atom_site_label_2
_geom_bond_distance
_geom_bond_site_symmetry_2
_geom_bond_publ_flag
N1 C8A 1.366(3) . ?
N1 C2 1.403(3) . ?
N1 C1 1.480(3) . ?
N5 C4A 1.329(3) . ?
N5 C6 1.341(3) . ?
O2 C2 1.217(3) . ?
N3 C4 1.386(3) . ?
N3 C2 1.392(3) . ?
N3 C3 1.465(3) . ?
N8 C8A 1.336(3) . ?
N8 C7 1.355(3) . ?
C4A C8A 1.405(3) . ?
C4A C4 1.475(3) . ?
C7 C6 1.415(3) . ?
C7 C71 1.487(3) . ?
C4 O4 1.219(3) . ?
C6 C61 1.496(3) . ?
O61 C61 1.219(3) . ?
C71 H71A 0.96 . ?
C71 H71B 0.96 . ?
C71 H71C 0.96 . ?
C61 C62 1.510(3) . ?
C3 H3A 0.96 . ?
C3 H3B 0.96 . ?
C3 H3C 0.96 . ?
C1 H1A 0.96 . ?
C1 H1B 0.96 . ?
C1 H1C 0.96 . ?
C62 H62A 0.96 . ?
C62 H62B 0.96 . ?
C62 H62C 0.96 . ?

loop_
_geom_torsion_atom_site_label_1
_geom_torsion_atom_site_label_2
_geom_torsion_atom_site_label_3
_geom_torsion_atom_site_label_4
_geom_torsion
_geom_torsion_site_symmetry_1
_geom_torsion_site_symmetry_2
_geom_torsion_site_symmetry_3
_geom_torsion_site_symmetry_4
_geom_torsion_publ_flag
C6 N5 C4A C8A 0.2(3) . . . . ?
C6 N5 C4A C4 179.70(19) . . . . ?
C8A N8 C7 C6 0.6(3) . . . . ?
C8A N8 C7 C71 -179.17(18) . . . . ?
C2 N3 C4 O4 179.0(2) . . . . ?
C3 N3 C4 O4 0.0(3) . . . . ?
C2 N3 C4 C4A -0.3(3) . . . . ?
C3 N3 C4 C4A -179.29(18) . . . . ?
N5 C4A C4 O4 -0.7(3) . . . . ?
C8A C4A C4 O4 178.8(2) . . . . ?
N5 C4A C4 N3 178.58(18) . . . . ?
C8A C4A C4 N3 -1.9(3) . . . . ?
C4A N5 C6 C7 1.3(3) . . . . ?
C4A N5 C6 C61 -179.62(18) . . . . ?
N8 C7 C6 N5 -1.7(3) . . . . ?
C71 C7 C6 N5 178.0(2) . . . . ?
N8 C7 C6 C61 179.23(19) . . . . ?
C71 C7 C6 C61 -1.0(3) . . . . ?
C4 N3 C2 O2 -174.9(2) . . . . ?
C3 N3 C2 O2 4.1(3) . . . . ?
C4 N3 C2 N1 4.0(3) . . . . ?
C3 N3 C2 N1 -176.99(18) . . . . ?
C8A N1 C2 O2 173.2(2) . . . . ?
C1 N1 C2 O2 -5.2(3) . . . . ?
C8A N1 C2 N3 -5.7(3) . . . . ?
C1 N1 C2 N3 175.83(18) . . . . ?
C7 N8 C8A N1 179.81(18) . . . . ?
C7 N8 C8A C4A 0.9(3) . . . . ?
C2 N1 C8A N8 -175.22(18) . . . . ?
C1 N1 C8A N8 3.2(3) . . . . ?
C2 N1 C8A C4A 3.7(3) . . . . ?
C1 N1 C8A C4A -177.86(19) . . . . ?
N5 C4A C8A N8 -1.3(3) . . . . ?
C4 C4A C8A N8 179.17(18) . . . . ?
N5 C4A C8A N1 179.76(18) . . . . ?
C4 C4A C8A N1 0.3(3) . . . . ?
N5 C6 C61 O61 166.5(2) . . . . ?
C7 C6 C61 O61 -14.4(3) . . . . ?
N5 C6 C61 C62 -12.4(3) . . . . ?
C7 C6 C61 C62 166.7(2) . . . . ?

loop_
_cod_related_entry_id
_cod_related_entry_database
_cod_related_entry_code
1 ChemSpider 10469246
